data_4129453
loop_
_publ_author_name
'Kotani, Hiroaki'
'Sugiyama, Takumi'
'Ishizuka, Tomoya'
'Shiota, Yoshihito'
'Yoshizawa, Kazunari'
'Kojima, Takahiko'

_publ_section_title
;
 Redox-Noninnocent Behavior of Tris(2-pyridylmethyl)amine Bound to a Lewis
 Acidic Rh(III) Ion Induced by C-H Deprotonation.
;
_journal_issue 35
_journal_name_full 'Journal of the American Chemical Society'
_journal_page_first 11222
_journal_page_last 11225
_journal_paper_doi 10.1021/jacs.5b06237
_journal_volume 137
_journal_year 2015
_chemical_formula_sum 'C38 H39 Cl4 F12 N8 P2 Rh2'
_chemical_formula_weight 1245.33
_space_group_crystal_system tetragonal
_space_group_IT_number 88
_space_group_name_Hall '-I 4ad'
_space_group_name_H-M_alt 'I 41/a :2'
_atom_sites_solution_hydrogens geom
_audit_creation_method SHELXL-2013
_cell_angle_alpha 90
_cell_angle_beta 90
_cell_angle_gamma 90
_cell_formula_units_Z 16
_cell_length_a 24.114(6)
_cell_length_b 24.114(6)
_cell_length_c 31.267(8)
_cell_measurement_temperature 120(2)
_cell_volume 18181(8)
_computing_structure_refinement 'SHELXL-2013 (Sheldrick, 2013)'
_diffrn_ambient_temperature 120(2)
_diffrn_measured_fraction_theta_full 1.000
_diffrn_measured_fraction_theta_max 0.936
_diffrn_measurement_device_type 'APEX2 v2009.11-0'
_diffrn_radiation_type MoK\a
_diffrn_radiation_wavelength 0.71073
_diffrn_reflns_av_R_equivalents 0.0208
_diffrn_reflns_av_unetI/netI 0.0163
_diffrn_reflns_Laue_measured_fraction_full 1.000
_diffrn_reflns_Laue_measured_fraction_max 0.936
_diffrn_reflns_limit_h_max 31
_diffrn_reflns_limit_h_min -32
_diffrn_reflns_limit_k_max 31
_diffrn_reflns_limit_k_min -20
_diffrn_reflns_limit_l_max 41
_diffrn_reflns_limit_l_min -40
_diffrn_reflns_number 52446
_diffrn_reflns_point_group_measured_fraction_full 1.000
_diffrn_reflns_point_group_measured_fraction_max 0.936
_diffrn_reflns_theta_full 25.242
_diffrn_reflns_theta_max 28.683
_diffrn_reflns_theta_min 1.066
_exptl_absorpt_coefficient_mu 1.122
_exptl_crystal_colour pale-yellow
_exptl_crystal_density_diffrn 1.820
_exptl_crystal_description prismatic
_exptl_crystal_F_000 9904
_exptl_crystal_size_max 0.210
_exptl_crystal_size_mid 0.130
_exptl_crystal_size_min 0.090
_refine_diff_density_max 1.777
_refine_diff_density_min -0.894
_refine_diff_density_rms 0.099
_refine_ls_extinction_method none
_refine_ls_goodness_of_fit_ref 1.046
_refine_ls_hydrogen_treatment constr
_refine_ls_matrix_type full
_refine_ls_number_parameters 714
_refine_ls_number_reflns 11001
_refine_ls_number_restraints 89
_refine_ls_restrained_S_all 1.090
_refine_ls_R_factor_all 0.0459
_refine_ls_R_factor_gt 0.0400
_refine_ls_shift/su_max 0.003
_refine_ls_shift/su_mean 0.000
_refine_ls_structure_factor_coef Fsqd
_refine_ls_weighting_details 'w=1/[\s^2^(Fo^2^)+(0.0510P)^2^+99.2602P] where P=(Fo^2^+2Fc^2^)/3'
_refine_ls_weighting_scheme calc
_refine_ls_wR_factor_gt 0.1073
_refine_ls_wR_factor_ref 0.1120
_reflns_Friedel_coverage 0.000
_reflns_number_gt 9730
_reflns_number_total 11001
_reflns_threshold_expression 'I > 2\s(I)'
_cod_data_source_file '[RhCl2(a-MeTPA)](PF6).cif'
_cod_data_source_block Sugi6
_cod_original_cell_volume 18181(10)
_cod_original_sg_symbol_H-M 'I 41/a'
_cod_database_code 4129453
_shelx_space_group_comment
;
The symmetry employed for this shelxl refinement is uniquely defined
by the following loop, which should always be used as a source of
symmetry information in preference to the above space-group names.
They are only intended as comments.
;
_shelx_estimated_absorpt_t_min 0.799
_shelx_estimated_absorpt_t_max 0.906
_shelxl_version_number 2013-4

loop_
_space_group_symop_operation_xyz
'x, y, z'
'-x, -y+1/2, z'
'-y+3/4, x+1/4, z+1/4'
'y+1/4, -x+1/4, z+1/4'
'x+1/2, y+1/2, z+1/2'
'-x+1/2, -y+1, z+1/2'
'-y+5/4, x+3/4, z+3/4'
'y+3/4, -x+3/4, z+3/4'
'-x, -y, -z'
'x, y-1/2, -z'
'y-3/4, -x-1/4, -z-1/4'
'-y-1/4, x-1/4, -z-1/4'
'-x+1/2, -y+1/2, -z+1/2'
'x+1/2, y, -z+1/2'
'y-1/4, -x+1/4, -z+1/4'
'-y+1/4, x+1/4, -z+1/4'

loop_
_atom_site_label
_atom_site_type_symbol
_atom_site_fract_x
_atom_site_fract_y
_atom_site_fract_z
_atom_site_U_iso_or_equiv
_atom_site_adp_type
_atom_site_occupancy
_atom_site_site_symmetry_order
_atom_site_calc_flag
_atom_site_refinement_flags_posn
_atom_site_refinement_flags_adp
_atom_site_refinement_flags_occupancy
_atom_site_disorder_assembly
_atom_site_disorder_group
Rh1 Rh 0.79114(2) 0.00523(2) 0.01023(2) 0.02371(7) Uani 1 1 d . . . . .
Rh2 Rh 0.69237(2) 0.24917(2) 0.05057(2) 0.02898(8) Uani 1 1 d . . . . .
Cl1 Cl 0.76402(4) 0.04793(4) -0.05445(3) 0.0431(2) Uani 1 1 d . . . . .
Cl2 Cl 0.76105(3) 0.08318(3) 0.04781(3) 0.03316(17) Uani 1 1 d . . . . .
Cl3 Cl 0.69427(5) 0.26010(5) 0.12542(4) 0.0568(3) Uani 1 1 d . . . . .
Cl4 Cl 0.72774(4) 0.33925(3) 0.04278(4) 0.0456(2) Uani 1 1 d . . . . .
P1 P 0.73491(9) 0.29423(10) -0.15418(8) 0.0343(5) Uani 0.786(5) 1 d . . P A 1
P2 P 0.49098(15) 0.78825(15) 0.12033(11) 0.0325(7) Uani 0.25 1 d D U P . .
P3 P 0.0000 0.2500 0.1250 0.0254(3) Uani 1 4 d S T P . .
P4 P 0.0004(3) 0.7469(4) 0.06295(6) 0.0377(6) Uani 0.5 1 d D . P B -1
P5 P 0.7557(4) 0.2999(3) -0.1491(3) 0.046(2) Uani 0.214(5) 1 d D U P A 2
F1 F 0.72816(17) 0.35666(13) -0.17098(11) 0.0535(10) Uani 0.786(5) 1 d . . P A 1
F2 F 0.7223(2) 0.27135(17) -0.20043(12) 0.0673(12) Uani 0.786(5) 1 d . . P A 1
F3 F 0.79880(15) 0.29618(18) -0.16530(14) 0.0673(12) Uani 0.786(5) 1 d . . P A 1
F4 F 0.7464(3) 0.3182(3) -0.10778(16) 0.0669(18) Uani 0.786(5) 1 d . . P A 1
F5 F 0.67101(17) 0.2925(2) -0.14278(16) 0.0805(14) Uani 0.786(5) 1 d . . P A 1
F6 F 0.7421(2) 0.23201(18) -0.13699(17) 0.0576(13) Uani 0.786(5) 1 d . . P A 1
F7 F 0.5256(4) 0.8404(4) 0.1061(3) 0.124(3) Uani 0.5 1 d D U P . .
F8 F 0.4614(2) 0.7764(3) 0.0818(2) 0.107(3) Uani 0.5 1 d D U P . .
F9 F 0.4442(4) 0.8276(4) 0.1404(3) 0.131(3) Uani 0.5 1 d D U P . .
F10 F 0.06279(9) 0.22802(9) 0.12528(8) 0.0424(5) Uani 1 1 d . . . . .
F11 F 0.0194(4) 0.8065(3) 0.0477(3) 0.144(5) Uani 0.5 1 d D . P B -1
F12 F 0.0119(3) 0.7229(3) 0.01644(15) 0.099(3) Uani 0.5 1 d D . P B -1
F13 F 0.0622(3) 0.7323(4) 0.0769(2) 0.103(3) Uani 0.5 1 d D . P B -1
F14 F -0.0119(3) 0.7697(3) 0.10978(17) 0.106(3) Uani 0.5 1 d D . P B -1
F15 F -0.0619(3) 0.7612(3) 0.0496(2) 0.098(3) Uani 0.5 1 d D . P B -1
F16 F -0.0182(4) 0.6869(3) 0.0785(2) 0.110(3) Uani 0.5 1 d D . P B -1
F17 F 0.7897(6) 0.3547(4) -0.1617(4) 0.096(6) Uani 0.214(5) 1 d D U P A 2
F18 F 0.7681(7) 0.2742(5) -0.1952(3) 0.098(6) Uani 0.214(5) 1 d D U P A 2
F19 F 0.8108(4) 0.2722(6) -0.1305(5) 0.099(6) Uani 0.214(5) 1 d D U P A 2
F20 F 0.7441(5) 0.3266(6) -0.1027(3) 0.027(3) Uani 0.214(5) 1 d D U P A 2
F21 F 0.7000(6) 0.3279(7) -0.1671(5) 0.130(9) Uani 0.214(5) 1 d D U P A 2
F22 F 0.7209(6) 0.2458(5) -0.1357(5) 0.085(9) Uani 0.214(5) 1 d D . P A 2
N1 N 0.81419(12) -0.03348(12) 0.06508(9) 0.0301(6) Uani 1 1 d . . . . .
N2 N 0.71691(11) -0.03061(10) 0.02380(8) 0.0255(5) Uani 1 1 d . . . . .
N3 N 0.82526(12) -0.06242(12) -0.01835(10) 0.0329(6) Uani 1 1 d . . . . .
N4 N 0.86941(12) 0.03579(11) 0.01079(9) 0.0306(6) Uani 1 1 d . . . . .
N5 N 0.69187(12) 0.23391(12) -0.01320(10) 0.0311(6) Uani 1 1 d . . . . .
N6 N 0.61592(13) 0.28042(12) 0.04053(14) 0.0451(9) Uani 1 1 d . . . . .
N7 N 0.65515(11) 0.17335(11) 0.05401(9) 0.0289(6) Uani 1 1 d . . . . .
N8 N 0.77186(12) 0.22132(10) 0.04541(9) 0.0281(5) Uani 1 1 d . . . . .
C1 C 0.76360(14) -0.03534(15) 0.09277(10) 0.0313(7) Uani 1 1 d . . . . .
H1 H 0.7589 0.0006 0.1077 0.038 Uiso 1 1 calc R U . . .
H2 H 0.7677 -0.0648 0.1146 0.038 Uiso 1 1 calc R U . . .
C2 C 0.71345(14) -0.04699(13) 0.06524(10) 0.0281(6) Uani 1 1 d . . . . .
C3 C 0.66543(15) -0.07036(15) 0.08138(12) 0.0353(7) Uani 1 1 d . . . . .
H3 H 0.6639 -0.0828 0.1102 0.042 Uiso 1 1 calc R U . . .
C4 C 0.61932(16) -0.07542(15) 0.05489(13) 0.0378(8) Uani 1 1 d . . . . .
H4 H 0.5854 -0.0898 0.0657 0.045 Uiso 1 1 calc R U . . .
C5 C 0.62347(15) -0.05924(15) 0.01274(13) 0.0367(8) Uani 1 1 d . . . . .
H5 H 0.5927 -0.0630 -0.0060 0.044 Uiso 1 1 calc R U . . .
C6 C 0.67315(15) -0.03730(14) -0.00209(11) 0.0320(7) Uani 1 1 d . . . . .
H6 H 0.6762 -0.0268 -0.0313 0.038 Uiso 1 1 calc R U . . .
C7 C 0.82848(18) -0.09425(17) 0.05438(14) 0.0451(9) Uani 1 1 d . . . . .
H7 H 0.7923 -0.1144 0.0556 0.054 Uiso 1 1 calc R U . . .
C8 C 0.84706(15) -0.09941(15) 0.00916(14) 0.0391(8) Uani 1 1 d . . . . .
C9 C 0.87954(17) -0.14341(17) -0.00542(19) 0.0546(12) Uani 1 1 d . . . . .
H8 H 0.8954 -0.1690 0.0142 0.065 Uiso 1 1 calc R U . . .
C10 C 0.88811(19) -0.1491(2) -0.0489(2) 0.0674(17) Uani 1 1 d . . . . .
H9 H 0.9099 -0.1788 -0.0596 0.081 Uiso 1 1 calc R U . . .
C11 C 0.8648(2) -0.1112(2) -0.07673(18) 0.0639(15) Uani 1 1 d . . . . .
H10 H 0.8700 -0.1149 -0.1067 0.077 Uiso 1 1 calc R U . . .
C12 C 0.83396(16) -0.06826(18) -0.06047(14) 0.0444(9) Uani 1 1 d . . . . .
H11 H 0.8184 -0.0419 -0.0796 0.053 Uiso 1 1 calc R U . . .
C13 C 0.8644(2) -0.1223(2) 0.08726(19) 0.0657(14) Uani 1 1 d . . . . .
H12 H 0.8621 -0.1626 0.0836 0.099 Uiso 1 1 calc R U . . .
H13 H 0.8516 -0.1122 0.1160 0.099 Uiso 1 1 calc R U . . .
H14 H 0.9030 -0.1103 0.0836 0.099 Uiso 1 1 calc R U . . .
C14 C 0.85941(15) 0.00155(19) 0.08355(13) 0.0428(9) Uani 1 1 d . . . . .
H15 H 0.8833 -0.0215 0.1022 0.051 Uiso 1 1 calc R U . . .
H16 H 0.8429 0.0312 0.1013 0.051 Uiso 1 1 calc R U . . .
C15 C 0.89418(15) 0.02719(17) 0.04866(13) 0.0393(8) Uani 1 1 d . . . . .
C16 C 0.94834(18) 0.0446(2) 0.05561(17) 0.0596(13) Uani 1 1 d . . . . .
C17 C 0.97685(18) 0.0699(2) 0.02165(19) 0.0594(13) Uani 1 1 d . . . . .
H17 H 1.0141 0.0818 0.0255 0.071 Uiso 1 1 calc R U . . .
C18 C 0.95120(18) 0.07742(17) -0.01674(16) 0.0484(10) Uani 1 1 d . . . . .
H18 H 0.9703 0.0943 -0.0399 0.058 Uiso 1 1 calc R U . . .
C19 C 0.89727(16) 0.06018(15) -0.02151(13) 0.0391(8) Uani 1 1 d . . . . .
H19 H 0.8792 0.0656 -0.0482 0.047 Uiso 1 1 calc R U . . .
C20 C 0.65113(15) 0.27416(17) -0.03234(15) 0.0447(10) Uani 1 1 d . . . . .
H20 H 0.6705 0.3091 -0.0396 0.054 Uiso 1 1 calc R U . . .
H21 H 0.6357 0.2584 -0.0590 0.054 Uiso 1 1 calc R U . . .
C21 C 0.60491(15) 0.28616(15) -0.00172(18) 0.0484(11) Uani 1 1 d . . . . .
C22 C 0.55414(18) 0.30745(18) -0.0149(2) 0.0706(18) Uani 1 1 d . . . . .
H22 H 0.5460 0.3109 -0.0445 0.085 Uiso 1 1 calc R U . . .
C23 C 0.5157(2) 0.3234(2) 0.0152(4) 0.102(3) Uani 1 1 d . . . . .
H23 H 0.4808 0.3379 0.0065 0.122 Uiso 1 1 calc R U . . .
C24 C 0.5280(2) 0.3184(2) 0.0568(4) 0.101(3) Uani 1 1 d . . . . .
H24 H 0.5020 0.3307 0.0776 0.121 Uiso 1 1 calc R U . . .
C25 C 0.57830(18) 0.29547(18) 0.0703(2) 0.0650(16) Uani 1 1 d . . . . .
H25 H 0.5859 0.2906 0.0998 0.078 Uiso 1 1 calc R U . . .
C26 C 0.67943(15) 0.17210(15) -0.02088(12) 0.0348(7) Uani 1 1 d . . . . .
H26 H 0.7162 0.1530 -0.0199 0.042 Uiso 1 1 calc R U . . .
C27 C 0.64672(13) 0.14868(13) 0.01611(11) 0.0285(6) Uani 1 1 d . . . . .
C28 C 0.61543(14) 0.10044(14) 0.01291(13) 0.0352(8) Uani 1 1 d . . . . .
H27 H 0.6097 0.0834 -0.0141 0.042 Uiso 1 1 calc R U . . .
C29 C 0.59290(16) 0.07768(15) 0.04931(15) 0.0440(9) Uani 1 1 d . . . . .
H28 H 0.5712 0.0449 0.0477 0.053 Uiso 1 1 calc R U . . .
C30 C 0.60213(19) 0.10293(17) 0.08813(15) 0.0491(10) Uani 1 1 d . . . . .
H29 H 0.5873 0.0874 0.1136 0.059 Uiso 1 1 calc R U . . .
C31 C 0.63317(17) 0.15121(16) 0.08976(13) 0.0409(8) Uani 1 1 d . . . . .
H30 H 0.6390 0.1690 0.1165 0.049 Uiso 1 1 calc R U . . .
C32 C 0.6558(2) 0.1594(2) -0.06432(14) 0.0550(11) Uani 1 1 d . . . . .
H31 H 0.6574 0.1193 -0.0694 0.083 Uiso 1 1 calc R U . . .
H32 H 0.6775 0.1786 -0.0863 0.083 Uiso 1 1 calc R U . . .
H33 H 0.6172 0.1719 -0.0656 0.083 Uiso 1 1 calc R U . . .
C33 C 0.75012(14) 0.24416(16) -0.02810(12) 0.0363(8) Uani 1 1 d . . . . .
H34 H 0.7561 0.2844 -0.0324 0.044 Uiso 1 1 calc R U . . .
H35 H 0.7564 0.2252 -0.0558 0.044 Uiso 1 1 calc R U . . .
C34 C 0.79005(14) 0.22252(14) 0.00482(12) 0.0317(7) Uani 1 1 d . . . . .
C35 C 0.84465(15) 0.20859(16) -0.00558(14) 0.0409(8) Uani 1 1 d . . . . .
H36 H 0.8566 0.2081 -0.0345 0.049 Uiso 1 1 calc R U . . .
C36 C 0.88089(16) 0.19556(16) 0.02721(16) 0.0464(10) Uani 1 1 d . . . . .
H37 H 0.9186 0.1874 0.0212 0.056 Uiso 1 1 calc R U . . .
C37 C 0.86181(17) 0.19451(15) 0.06869(15) 0.0451(10) Uani 1 1 d . . . . .
H38 H 0.8862 0.1856 0.0915 0.054 Uiso 1 1 calc R U . . .
C38 C 0.80688(16) 0.20659(14) 0.07679(13) 0.0368(8) Uani 1 1 d . . . . .
H39 H 0.7935 0.2044 0.1053 0.044 Uiso 1 1 calc R U . . .
F23 F 0.0000 0.2500 0.07426(10) 0.0540(9) Uani 1 2 d S T P . .

loop_
_atom_site_aniso_label
_atom_site_aniso_U_11
_atom_site_aniso_U_22
_atom_site_aniso_U_33
_atom_site_aniso_U_23
_atom_site_aniso_U_13
_atom_site_aniso_U_12
Rh1 0.02896(13) 0.02020(11) 0.02196(12) -0.00017(8) -0.00097(9) 0.00121(9)
Rh2 0.02746(13) 0.01890(12) 0.04058(15) -0.00125(10) 0.00390(10) -0.00385(9)
Cl1 0.0522(5) 0.0461(5) 0.0311(4) 0.0131(4) -0.0085(4) -0.0075(4)
Cl2 0.0300(4) 0.0214(3) 0.0480(5) -0.0073(3) -0.0024(3) 0.0030(3)
Cl3 0.0676(7) 0.0541(6) 0.0488(6) -0.0223(5) 0.0163(5) -0.0216(5)
Cl4 0.0304(4) 0.0198(4) 0.0864(7) 0.0032(4) 0.0022(4) -0.0045(3)
P1 0.0436(10) 0.0310(8) 0.0283(8) 0.0055(5) 0.0040(7) 0.0055(7)
P2 0.0338(17) 0.0318(17) 0.0320(17) -0.0029(14) 0.0141(14) -0.0044(13)
P3 0.0277(5) 0.0277(5) 0.0209(7) 0.000 0.000 0.000
P4 0.0432(8) 0.0323(15) 0.0376(7) 0.0012(19) 0.009(3) 0.0078(9)
P5 0.081(7) 0.031(3) 0.026(3) 0.004(2) 0.021(4) 0.015(4)
F1 0.085(3) 0.0353(16) 0.0405(17) 0.0121(13) 0.0072(17) 0.0120(16)
F2 0.111(4) 0.053(2) 0.0379(18) -0.0031(15) -0.017(2) 0.001(2)
F3 0.0447(19) 0.081(3) 0.076(3) 0.008(2) 0.0126(19) 0.0095(18)
F4 0.128(5) 0.043(2) 0.029(2) 0.0017(18) 0.005(2) 0.014(2)
F5 0.054(2) 0.094(3) 0.094(3) 0.010(3) 0.018(2) 0.002(2)
F6 0.098(3) 0.0335(17) 0.041(2) 0.0109(15) 0.009(2) 0.016(2)
F7 0.115(7) 0.121(7) 0.134(8) 0.003(6) -0.001(6) -0.014(6)
F8 0.029(3) 0.166(7) 0.126(6) -0.121(6) 0.012(3) -0.010(3)
F9 0.133(8) 0.150(9) 0.110(7) -0.021(6) 0.019(6) 0.014(6)
F10 0.0290(10) 0.0361(11) 0.0622(14) 0.0100(10) 0.0065(10) 0.0023(8)
F11 0.230(14) 0.052(5) 0.150(10) 0.024(6) 0.048(10) -0.032(6)
F12 0.116(6) 0.146(8) 0.034(3) -0.009(4) -0.009(3) 0.065(6)
F13 0.069(5) 0.184(10) 0.056(4) -0.020(5) -0.012(4) 0.051(5)
F14 0.108(6) 0.141(8) 0.070(4) -0.061(5) -0.013(4) 0.051(5)
F15 0.066(5) 0.142(8) 0.087(6) -0.020(6) -0.018(4) 0.040(5)
F16 0.195(10) 0.056(4) 0.079(5) 0.009(4) 0.016(6) -0.036(5)
F17 0.132(10) 0.084(9) 0.071(8) 0.018(7) 0.026(7) -0.019(7)
F18 0.192(17) 0.052(8) 0.049(8) 0.000(7) 0.049(11) 0.014(11)
F19 0.071(10) 0.098(11) 0.129(14) 0.018(10) 0.025(9) 0.028(9)
F20 0.021(5) 0.040(7) 0.021(5) -0.004(4) 0.004(4) -0.002(4)
F21 0.140(15) 0.151(17) 0.099(13) 0.040(13) -0.042(12) 0.051(13)
F22 0.14(2) 0.066(14) 0.054(10) -0.011(10) -0.009(12) -0.048(14)
N1 0.0281(13) 0.0337(14) 0.0285(13) 0.0057(11) 0.0017(11) 0.0076(11)
N2 0.0300(13) 0.0195(11) 0.0269(13) -0.0006(10) -0.0016(10) 0.0005(10)
N3 0.0331(14) 0.0273(14) 0.0383(15) -0.0080(12) 0.0106(12) -0.0046(11)
N4 0.0309(14) 0.0244(13) 0.0365(15) -0.0002(11) 0.0040(11) 0.0041(11)
N5 0.0263(13) 0.0285(14) 0.0385(15) 0.0085(11) -0.0022(11) -0.0008(11)
N6 0.0269(14) 0.0211(13) 0.087(3) -0.0048(15) 0.0097(16) -0.0045(11)
N7 0.0288(13) 0.0208(12) 0.0370(15) 0.0009(11) 0.0027(11) -0.0036(10)
N8 0.0306(13) 0.0178(11) 0.0360(14) 0.0011(10) -0.0046(11) -0.0014(10)
C1 0.0310(16) 0.0403(18) 0.0226(14) 0.0028(13) 0.0008(12) 0.0019(14)
C2 0.0342(16) 0.0238(14) 0.0264(15) -0.0001(12) -0.0013(12) 0.0032(12)
C3 0.0378(18) 0.0341(17) 0.0340(17) 0.0047(14) 0.0032(14) 0.0001(14)
C4 0.0347(18) 0.0294(17) 0.049(2) 0.0000(15) 0.0027(15) -0.0025(14)
C5 0.0322(17) 0.0302(17) 0.048(2) -0.0030(15) -0.0097(15) -0.0035(14)
C6 0.0394(18) 0.0264(15) 0.0304(16) -0.0011(13) -0.0081(14) -0.0003(13)
C7 0.043(2) 0.0355(19) 0.057(2) 0.0123(17) 0.0067(18) 0.0113(16)
C8 0.0305(17) 0.0268(16) 0.060(2) -0.0044(16) 0.0137(16) -0.0002(13)
C9 0.0324(19) 0.0290(18) 0.102(4) -0.010(2) 0.020(2) 0.0001(15)
C10 0.037(2) 0.052(3) 0.114(5) -0.047(3) 0.028(3) -0.005(2)
C11 0.045(2) 0.076(3) 0.071(3) -0.047(3) 0.020(2) -0.014(2)
C12 0.0371(19) 0.052(2) 0.045(2) -0.0187(18) 0.0099(16) -0.0126(17)
C13 0.052(3) 0.060(3) 0.085(4) 0.022(3) -0.016(3) 0.010(2)
C14 0.0300(17) 0.062(3) 0.0368(19) 0.0077(17) -0.0106(15) -0.0033(17)
C15 0.0271(16) 0.045(2) 0.046(2) 0.0083(16) -0.0038(15) 0.0037(15)
C16 0.030(2) 0.075(3) 0.074(3) 0.021(3) -0.014(2) -0.005(2)
C17 0.0289(19) 0.060(3) 0.089(4) 0.016(3) -0.003(2) -0.0058(19)
C18 0.041(2) 0.039(2) 0.065(3) 0.0070(19) 0.0138(19) -0.0012(17)
C19 0.042(2) 0.0307(17) 0.045(2) 0.0021(15) 0.0083(16) -0.0020(15)
C20 0.0298(18) 0.039(2) 0.066(3) 0.0222(19) -0.0104(17) 0.0005(15)
C21 0.0253(17) 0.0239(17) 0.096(4) 0.0052(19) -0.0045(19) -0.0029(13)
C22 0.029(2) 0.036(2) 0.148(6) 0.009(3) -0.020(3) -0.0010(17)
C23 0.022(2) 0.043(3) 0.240(11) -0.020(5) -0.013(4) 0.0023(19)
C24 0.029(2) 0.050(3) 0.225(10) -0.050(5) 0.027(4) -0.007(2)
C25 0.034(2) 0.037(2) 0.125(5) -0.031(3) 0.026(2) -0.0121(17)
C26 0.0366(18) 0.0326(17) 0.0351(18) -0.0004(14) -0.0036(14) -0.0011(14)
C27 0.0228(14) 0.0237(14) 0.0391(17) -0.0005(13) -0.0036(13) 0.0021(11)
C28 0.0266(16) 0.0249(15) 0.054(2) -0.0073(15) -0.0052(15) -0.0007(12)
C29 0.0359(19) 0.0236(16) 0.073(3) 0.0001(17) 0.0066(18) -0.0065(14)
C30 0.051(2) 0.036(2) 0.060(3) 0.0101(18) 0.015(2) -0.0104(17)
C31 0.046(2) 0.0341(18) 0.043(2) 0.0026(15) 0.0093(17) -0.0084(16)
C32 0.070(3) 0.057(3) 0.039(2) 0.0057(19) -0.014(2) -0.009(2)
C33 0.0298(17) 0.0431(19) 0.0362(18) 0.0111(15) 0.0013(14) -0.0012(14)
C34 0.0279(16) 0.0280(16) 0.0393(18) 0.0028(13) -0.0024(13) 0.0009(12)
C35 0.0295(17) 0.040(2) 0.053(2) -0.0031(17) 0.0019(16) 0.0029(15)
C36 0.0279(17) 0.0333(18) 0.078(3) -0.0018(19) -0.0104(18) 0.0016(14)
C37 0.040(2) 0.0279(17) 0.067(3) 0.0032(17) -0.0259(19) -0.0034(15)
C38 0.046(2) 0.0241(15) 0.0407(19) 0.0016(14) -0.0136(16) -0.0074(14)
F23 0.086(3) 0.055(2) 0.0208(14) 0.000 0.000 0.0142(19)

loop_
_atom_type_symbol
_atom_type_description
_atom_type_scat_dispersion_real
_atom_type_scat_dispersion_imag
_atom_type_scat_source
C C 0.0033 0.0016 'International Tables Vol C Tables 4.2.6.8 and 6.1.1.4'
H H 0.0000 0.0000 'International Tables Vol C Tables 4.2.6.8 and 6.1.1.4'
N N 0.0061 0.0033 'International Tables Vol C Tables 4.2.6.8 and 6.1.1.4'
F F 0.0171 0.0103 'International Tables Vol C Tables 4.2.6.8 and 6.1.1.4'
P P 0.1023 0.0942 'International Tables Vol C Tables 4.2.6.8 and 6.1.1.4'
Cl Cl 0.1484 0.1585 'International Tables Vol C Tables 4.2.6.8 and 6.1.1.4'
Rh Rh -1.1178 0.9187 'International Tables Vol C Tables 4.2.6.8 and 6.1.1.4'

loop_
_geom_angle_atom_site_label_1
_geom_angle_atom_site_label_2
_geom_angle_atom_site_label_3
_geom_angle
_geom_angle_site_symmetry_1
_geom_angle_site_symmetry_3
N4 Rh1 N1 84.55(12) . .
N4 Rh1 N2 166.70(11) . .
N1 Rh1 N2 82.48(11) . .
N4 Rh1 N3 85.34(11) . .
N1 Rh1 N3 83.77(12) . .
N2 Rh1 N3 96.13(11) . .
N4 Rh1 Cl2 89.56(8) . .
N1 Rh1 Cl2 91.73(9) . .
N2 Rh1 Cl2 87.91(8) . .
N3 Rh1 Cl2 173.49(9) . .
N4 Rh1 Cl1 96.13(9) . .
N1 Rh1 Cl1 178.47(9) . .
N2 Rh1 Cl1 96.91(8) . .
N3 Rh1 Cl1 94.91(10) . .
Cl2 Rh1 Cl1 89.65(4) . .
N6 Rh2 N5 84.79(14) . .
N6 Rh2 N8 166.19(14) . .
N5 Rh2 N8 82.41(11) . .
N6 Rh2 N7 86.62(11) . .
N5 Rh2 N7 83.48(11) . .
N8 Rh2 N7 97.04(11) . .
N6 Rh2 Cl4 88.30(9) . .
N5 Rh2 Cl4 93.91(9) . .
N8 Rh2 Cl4 87.41(7) . .
N7 Rh2 Cl4 174.47(9) . .
N6 Rh2 Cl3 97.52(12) . .
N5 Rh2 Cl3 175.89(9) . .
N8 Rh2 Cl3 95.58(9) . .
N7 Rh2 Cl3 93.24(9) . .
Cl4 Rh2 Cl3 89.57(4) . .
F2 P1 F3 89.8(3) . .
F2 P1 F5 90.6(3) . .
F3 P1 F5 179.6(4) . .
F2 P1 F4 178.6(3) . .
F3 P1 F4 91.2(3) . .
F5 P1 F4 88.5(3) . .
F2 P1 F1 90.5(2) . .
F3 P1 F1 89.9(2) . .
F5 P1 F1 90.0(3) . .
F4 P1 F1 88.6(3) . .
F2 P1 F6 90.1(3) . .
F3 P1 F6 89.8(3) . .
F5 P1 F6 90.3(3) . .
F4 P1 F6 90.9(3) . .
F1 P1 F6 179.4(3) . .
P2 P2 P2 87.41(12) 15_565 16_655
P2 P2 F8 119.4(4) 15_565 .
P2 P2 F8 75.9(5) 16_655 .
P2 P2 F7 91.7(5) 15_565 .
P2 P2 F7 175.5(5) 16_655 .
F8 P2 F7 100.8(5) . .
P2 P2 F9 143.7(5) 15_565 .
P2 P2 F9 92.7(5) 16_655 .
F8 P2 F9 95.6(4) . .
F7 P2 F9 90.6(4) . .
P2 P2 F8 53.6(3) 15_565 15_565
P2 P2 F8 94.2(3) 16_655 15_565
F8 P2 F8 168.7(5) . 15_565
F7 P2 F8 88.8(5) . 15_565
F9 P2 F8 90.3(4) . 15_565
P2 P2 P2 46.30(6) 15_565 2_665
P2 P2 P2 46.30(6) 16_655 2_665
F8 P2 P2 85.4(4) . 2_665
F7 P2 P2 131.0(5) . 2_665
F9 P2 P2 137.6(5) . 2_665
F8 P2 P2 83.7(2) 15_565 2_665
P2 P2 F7 128.5(3) 15_565 16_655
P2 P2 F7 47.9(3) 16_655 16_655
F8 P2 F7 78.6(4) . 16_655
F7 P2 F7 134.8(3) . 16_655
F9 P2 F7 45.3(4) . 16_655
F8 P2 F7 99.0(4) 15_565 16_655
P2 P2 F7 94.1(3) 2_665 16_655
P2 P2 F9 47.9(3) 15_565 15_565
P2 P2 F9 133.9(3) 16_655 15_565
F8 P2 F9 113.0(4) . 15_565
F7 P2 F9 44.4(4) . 15_565
F9 P2 F9 128.8(3) . 15_565
F8 P2 F9 69.8(3) 15_565 15_565
P2 P2 F9 88.2(3) 2_665 15_565
F7 P2 F9 168.3(4) 16_655 15_565
F23 P3 F23 180.0 . 15
F23 P3 F10 90.32(9) . .
F23 P3 F10 89.68(9) 15 .
F23 P3 F10 89.68(9) . 16
F23 P3 F10 90.32(9) 15 16
F10 P3 F10 89.999(1) . 16
F23 P3 F10 89.68(9) . 15
F23 P3 F10 90.32(9) 15 15
F10 P3 F10 90.004(1) . 15
F10 P3 F10 179.37(18) 16 15
F23 P3 F10 90.32(9) . 2
F23 P3 F10 89.68(9) 15 2
F10 P3 F10 179.37(18) . 2
F10 P3 F10 90.002(1) 16 2
F10 P3 F10 90.002(1) 15 2
F11 P4 F12 90.3(4) . .
F11 P4 F16 179.5(7) . .
F12 P4 F16 89.9(5) . .
F11 P4 F13 90.7(5) . .
F12 P4 F13 90.4(4) . .
F16 P4 F13 88.9(5) . .
F11 P4 F14 90.9(5) . .
F12 P4 F14 178.7(7) . .
F16 P4 F14 88.8(4) . .
F13 P4 F14 90.0(4) . .
F11 P4 F15 89.8(5) . .
F12 P4 F15 90.2(4) . .
F16 P4 F15 90.6(5) . .
F13 P4 F15 179.2(5) . .
F14 P4 F15 89.4(5) . .
F19 P5 F18 90.6(5) . .
F19 P5 F17 90.6(5) . .
F18 P5 F17 90.2(5) . .
F19 P5 F21 179.1(7) . .
F18 P5 F21 90.1(5) . .
F17 P5 F21 89.8(5) . .
F19 P5 F22 89.9(5) . .
F18 P5 F22 91.0(5) . .
F17 P5 F22 178.7(7) . .
F21 P5 F22 89.7(5) . .
F19 P5 F20 89.1(5) . .
F18 P5 F20 179.1(7) . .
F17 P5 F20 89.0(5) . .
F21 P5 F20 90.2(5) . .
F22 P5 F20 89.9(5) . .
F9 F7 P2 88.8(6) 15_565 .
F9 F7 P2 49.0(4) 15_565 15_565
P2 F7 P2 40.4(3) . 15_565
P2 F8 P2 50.5(3) . 16_655
F7 F9 P2 85.7(5) 16_655 .
F7 F9 P2 46.8(4) 16_655 16_655
P2 F9 P2 39.4(3) . 16_655
C14 N1 C1 112.8(3) . .
C14 N1 C7 117.2(3) . .
C1 N1 C7 106.2(3) . .
C14 N1 Rh1 105.4(2) . .
C1 N1 Rh1 106.22(19) . .
C7 N1 Rh1 108.4(2) . .
C6 N2 C2 119.6(3) . .
C6 N2 Rh1 128.2(2) . .
C2 N2 Rh1 112.2(2) . .
C12 N3 C8 119.8(3) . .
C12 N3 Rh1 125.4(3) . .
C8 N3 Rh1 114.1(2) . .
C15 N4 C19 120.4(3) . .
C15 N4 Rh1 111.5(2) . .
C19 N4 Rh1 128.1(3) . .
C33 N5 C20 112.4(3) . .
C33 N5 C26 107.1(3) . .
C20 N5 C26 115.8(3) . .
C33 N5 Rh2 105.7(2) . .
C20 N5 Rh2 106.1(2) . .
C26 N5 Rh2 109.3(2) . .
C25 N6 C21 120.9(4) . .
C25 N6 Rh2 127.5(4) . .
C21 N6 Rh2 111.7(3) . .
C27 N7 C31 119.8(3) . .
C27 N7 Rh2 114.7(2) . .
C31 N7 Rh2 124.9(2) . .
C38 N8 C34 119.4(3) . .
C38 N8 Rh2 128.4(3) . .
C34 N8 Rh2 112.0(2) . .
N1 C1 C2 109.2(3) . .
N2 C2 C3 121.2(3) . .
N2 C2 C1 116.1(3) . .
C3 C2 C1 122.5(3) . .
C2 C3 C4 119.2(3) . .
C5 C4 C3 119.1(3) . .
C4 C5 C6 119.3(3) . .
N2 C6 C5 121.6(3) . .
C8 C7 C13 116.0(4) . .
C8 C7 N1 110.7(3) . .
C13 C7 N1 114.0(4) . .
N3 C8 C9 120.9(4) . .
N3 C8 C7 115.7(3) . .
C9 C8 C7 122.9(4) . .
C10 C9 C8 118.7(5) . .
C11 C10 C9 119.6(4) . .
C12 C11 C10 119.1(5) . .
N3 C12 C11 121.9(5) . .
N1 C14 C15 111.0(3) . .
N4 C15 C16 120.7(4) . .
N4 C15 C14 117.0(3) . .
C16 C15 C14 122.2(4) . .
C15 C16 C17 118.2(4) . .
C18 C17 C16 120.1(4) . .
C17 C18 C19 119.0(4) . .
N4 C19 C18 121.5(4) . .
C21 C20 N5 110.9(3) . .
N6 C21 C22 119.9(5) . .
N6 C21 C20 117.3(3) . .
C22 C21 C20 122.5(5) . .
C23 C22 C21 119.7(7) . .
C24 C23 C22 119.4(5) . .
C23 C24 C25 121.3(6) . .
N6 C25 C24 118.9(7) . .
C32 C26 C27 114.7(3) . .
C32 C26 N5 114.3(3) . .
C27 C26 N5 110.2(3) . .
N7 C27 C28 121.1(3) . .
N7 C27 C26 115.6(3) . .
C28 C27 C26 122.8(3) . .
C29 C28 C27 119.3(4) . .
C28 C29 C30 119.3(3) . .
C29 C30 C31 119.5(4) . .
N7 C31 C30 121.0(4) . .
N5 C33 C34 109.3(3) . .
N8 C34 C35 121.5(3) . .
N8 C34 C33 116.4(3) . .
C35 C34 C33 121.8(3) . .
C36 C35 C34 118.5(4) . .
C37 C36 C35 119.4(4) . .
C36 C37 C38 119.3(4) . .
N8 C38 C37 121.7(4) . .

loop_
_geom_bond_atom_site_label_1
_geom_bond_atom_site_label_2
_geom_bond_distance
_geom_bond_site_symmetry_2
Rh1 N4 2.026(3) .
Rh1 N1 2.030(3) .
Rh1 N2 2.033(3) .
Rh1 N3 2.034(3) .
Rh1 Cl2 2.3324(9) .
Rh1 Cl1 2.3616(10) .
Rh2 N6 2.016(3) .
Rh2 N5 2.028(3) .
Rh2 N8 2.038(3) .
Rh2 N7 2.040(3) .
Rh2 Cl4 2.3464(10) .
Rh2 Cl3 2.3554(13) .
P1 F2 1.577(4) .
P1 F3 1.580(4) .
P1 F5 1.582(5) .
P1 F4 1.586(6) .
P1 F1 1.603(4) .
P1 F6 1.603(5) .
P2 P2 1.372(5) 15_565
P2 P2 1.372(5) 16_655
P2 F8 1.430(6) .
P2 F7 1.572(7) .
P2 F9 1.602(7) .
P2 F8 1.724(10) 15_565
P2 P2 1.895(7) 2_665
P2 F7 2.117(10) 16_655
P2 F9 2.158(10) 15_565
P3 F23 1.587(3) .
P3 F23 1.587(3) 15
P3 F10 1.604(2) .
P3 F10 1.604(2) 16
P3 F10 1.604(2) 15
P3 F10 1.604(2) 2
P4 F11 1.582(8) .
P4 F12 1.590(5) .
P4 F16 1.590(8) .
P4 F13 1.591(7) .
P4 F14 1.592(5) .
P4 F15 1.599(7) .
P5 F19 1.597(8) .
P5 F18 1.598(8) .
P5 F17 1.603(8) .
P5 F21 1.606(8) .
P5 F22 1.608(8) .
P5 F20 1.613(8) .
F7 F9 1.510(12) 15_565
F7 P2 2.117(10) 15_565
F8 P2 1.724(10) 16_655
F9 F7 1.510(12) 16_655
F9 P2 2.158(10) 16_655
N1 C14 1.495(5) .
N1 C1 1.497(4) .
N1 C7 1.542(5) .
N2 C6 1.340(4) .
N2 C2 1.357(4) .
N3 C12 1.341(5) .
N3 C8 1.346(5) .
N4 C15 1.342(5) .
N4 C19 1.348(5) .
N5 C33 1.500(4) .
N5 C20 1.505(4) .
N5 C26 1.539(4) .
N6 C25 1.349(6) .
N6 C21 1.354(6) .
N7 C27 1.341(4) .
N7 C31 1.347(5) .
N8 C38 1.342(4) .
N8 C34 1.343(5) .
C1 C2 1.511(5) .
C2 C3 1.383(5) .
C3 C4 1.392(5) .
C4 C5 1.378(6) .
C5 C6 1.389(5) .
C7 C8 1.488(6) .
C7 C13 1.505(6) .
C8 C9 1.395(5) .
C9 C10 1.382(8) .
C10 C11 1.381(9) .
C11 C12 1.372(6) .
C14 C15 1.508(5) .
C15 C16 1.389(5) .
C16 C17 1.404(7) .
C17 C18 1.362(7) .
C18 C19 1.373(6) .
C20 C21 1.497(6) .
C21 C22 1.390(6) .
C22 C23 1.375(10) .
C23 C24 1.340(12) .
C24 C25 1.399(9) .
C26 C32 1.504(5) .
C26 C27 1.509(5) .
C27 C28 1.390(5) .
C28 C29 1.375(6) .
C29 C30 1.376(6) .
C30 C31 1.385(5) .
C33 C34 1.503(5) .
C34 C35 1.397(5) .
C35 C36 1.383(6) .
C36 C37 1.376(7) .
C37 C38 1.380(6) .

loop_
_geom_torsion_atom_site_label_1
_geom_torsion_atom_site_label_2
_geom_torsion_atom_site_label_3
_geom_torsion_atom_site_label_4
_geom_torsion
_geom_torsion_site_symmetry_1
_geom_torsion_site_symmetry_4
P2 P2 F7 F9 8.4(6) 15_565 15_565
F8 P2 F7 F9 -112.0(6) . 15_565
F9 P2 F7 F9 152.2(4) . 15_565
F8 P2 F7 F9 61.9(5) 15_565 15_565
P2 P2 F7 F9 -18.8(8) 2_665 15_565
F7 P2 F7 F9 163.5(7) 16_655 15_565
F8 P2 F7 P2 -120.4(4) . 15_565
F9 P2 F7 P2 143.8(6) . 15_565
F8 P2 F7 P2 53.5(3) 15_565 15_565
P2 P2 F7 P2 -27.1(4) 2_665 15_565
F7 P2 F7 P2 155.1(6) 16_655 15_565
F9 P2 F7 P2 -8.4(6) 15_565 15_565
P2 P2 F8 P2 78.8(2) 15_565 16_655
F7 P2 F8 P2 176.9(5) . 16_655
F9 P2 F8 P2 -91.4(5) . 16_655
F8 P2 F8 P2 29.9(17) 15_565 16_655
P2 P2 F8 P2 46.03(10) 2_665 16_655
F7 P2 F8 P2 -49.1(3) 16_655 16_655
F9 P2 F8 P2 132.1(4) 15_565 16_655
P2 P2 F9 F7 -97.5(8) 15_565 16_655
P2 P2 F9 F7 -8.2(6) 16_655 16_655
F8 P2 F9 F7 67.9(6) . 16_655
F7 P2 F9 F7 168.7(4) . 16_655
F8 P2 F9 F7 -102.5(6) 15_565 16_655
P2 P2 F9 F7 -21.4(9) 2_665 16_655
F9 P2 F9 F7 -166.5(6) 15_565 16_655
P2 P2 F9 P2 -89.3(8) 15_565 16_655
F8 P2 F9 P2 76.1(5) . 16_655
F7 P2 F9 P2 177.0(6) . 16_655
F8 P2 F9 P2 -94.2(3) 15_565 16_655
P2 P2 F9 P2 -13.2(4) 2_665 16_655
F7 P2 F9 P2 8.2(6) 16_655 16_655
F9 P2 F9 P2 -158.2(5) 15_565 16_655
C14 N1 C1 C2 153.8(3) . .
C7 N1 C1 C2 -76.4(3) . .
Rh1 N1 C1 C2 38.8(3) . .
C6 N2 C2 C3 -0.2(5) . .
Rh1 N2 C2 C3 177.4(3) . .
C6 N2 C2 C1 -177.0(3) . .
Rh1 N2 C2 C1 0.6(3) . .
N1 C1 C2 N2 -26.9(4) . .
N1 C1 C2 C3 156.3(3) . .
N2 C2 C3 C4 -2.1(5) . .
C1 C2 C3 C4 174.5(3) . .
C2 C3 C4 C5 2.8(5) . .
C3 C4 C5 C6 -1.2(5) . .
C2 N2 C6 C5 1.9(5) . .
Rh1 N2 C6 C5 -175.3(2) . .
C4 C5 C6 N2 -1.1(5) . .
C14 N1 C7 C8 -92.3(4) . .
C1 N1 C7 C8 140.6(3) . .
Rh1 N1 C7 C8 26.8(4) . .
C14 N1 C7 C13 40.6(5) . .
C1 N1 C7 C13 -86.6(4) . .
Rh1 N1 C7 C13 159.7(3) . .
C12 N3 C8 C9 1.1(5) . .
Rh1 N3 C8 C9 -169.8(3) . .
C12 N3 C8 C7 -171.5(3) . .
Rh1 N3 C8 C7 17.6(4) . .
C13 C7 C8 N3 -161.7(4) . .
N1 C7 C8 N3 -29.8(5) . .
C13 C7 C8 C9 25.9(6) . .
N1 C7 C8 C9 157.8(4) . .
N3 C8 C9 C10 -1.3(6) . .
C7 C8 C9 C10 170.8(4) . .
C8 C9 C10 C11 0.3(6) . .
C9 C10 C11 C12 0.7(7) . .
C8 N3 C12 C11 0.0(6) . .
Rh1 N3 C12 C11 169.8(3) . .
C10 C11 C12 N3 -0.9(6) . .
C1 N1 C14 C15 -149.9(3) . .
C7 N1 C14 C15 86.2(4) . .
Rh1 N1 C14 C15 -34.4(4) . .
C19 N4 C15 C16 1.8(6) . .
Rh1 N4 C15 C16 179.5(4) . .
C19 N4 C15 C14 177.8(3) . .
Rh1 N4 C15 C14 -4.5(4) . .
N1 C14 C15 N4 27.2(5) . .
N1 C14 C15 C16 -156.8(4) . .
N4 C15 C16 C17 -1.8(7) . .
C14 C15 C16 C17 -177.7(5) . .
C15 C16 C17 C18 0.8(8) . .
C16 C17 C18 C19 0.3(7) . .
C15 N4 C19 C18 -0.7(6) . .
Rh1 N4 C19 C18 -177.9(3) . .
C17 C18 C19 N4 -0.4(6) . .
C33 N5 C20 C21 -147.4(3) . .
C26 N5 C20 C21 89.1(4) . .
Rh2 N5 C20 C21 -32.4(4) . .
C25 N6 C21 C22 -0.4(5) . .
Rh2 N6 C21 C22 -179.6(3) . .
C25 N6 C21 C20 173.6(3) . .
Rh2 N6 C21 C20 -5.6(4) . .
N5 C20 C21 N6 26.3(5) . .
N5 C20 C21 C22 -159.8(4) . .
N6 C21 C22 C23 1.1(6) . .
C20 C21 C22 C23 -172.7(4) . .
C21 C22 C23 C24 0.3(8) . .
C22 C23 C24 C25 -2.2(9) . .
C21 N6 C25 C24 -1.5(6) . .
Rh2 N6 C25 C24 177.6(3) . .
C23 C24 C25 N6 2.8(8) . .
C33 N5 C26 C32 -89.1(4) . .
C20 N5 C26 C32 37.1(5) . .
Rh2 N5 C26 C32 156.9(3) . .
C33 N5 C26 C27 140.0(3) . .
C20 N5 C26 C27 -93.7(4) . .
Rh2 N5 C26 C27 26.0(3) . .
C31 N7 C27 C28 0.2(5) . .
Rh2 N7 C27 C28 -171.5(2) . .
C31 N7 C27 C26 -171.9(3) . .
Rh2 N7 C27 C26 16.5(4) . .
C32 C26 C27 N7 -159.0(3) . .
N5 C26 C27 N7 -28.3(4) . .
C32 C26 C27 C28 29.1(5) . .
N5 C26 C27 C28 159.8(3) . .
N7 C27 C28 C29 -0.2(5) . .
C26 C27 C28 C29 171.3(3) . .
C27 C28 C29 C30 -0.4(6) . .
C28 C29 C30 C31 1.0(6) . .
C27 N7 C31 C30 0.4(6) . .
Rh2 N7 C31 C30 171.2(3) . .
C29 C30 C31 N7 -1.0(6) . .
C20 N5 C33 C34 154.6(3) . .
C26 N5 C33 C34 -77.1(4) . .
Rh2 N5 C33 C34 39.3(3) . .
C38 N8 C34 C35 0.2(5) . .
Rh2 N8 C34 C35 175.8(3) . .
C38 N8 C34 C33 -174.8(3) . .
Rh2 N8 C34 C33 0.8(4) . .
N5 C33 C34 N8 -27.5(4) . .
N5 C33 C34 C35 157.5(3) . .
N8 C34 C35 C36 -2.7(6) . .
C33 C34 C35 C36 172.1(4) . .
C34 C35 C36 C37 2.6(6) . .
C35 C36 C37 C38 -0.1(6) . .
C34 N8 C38 C37 2.4(5) . .
Rh2 N8 C38 C37 -172.4(3) . .
C36 C37 C38 N8 -2.4(5) . .
